data_7206368
loop_
_publ_author_name
'Shang, Wen'
'Hickey, Magali B.'
'Enkelmann, Volker'
'Snider, Barry B.'
'Foxman, Bruce M.'

_publ_section_title
;
 Chemo- and stereospecific solid-state dimerization of lithium
 trans-2-butenoate and lithium trans-2-butenoate formamide solvate
;
_journal_issue 13
_journal_name_full CrystEngComm
_journal_page_first 4339
_journal_paper_doi 10.1039/c0ce00810a
_journal_volume 13
_journal_year 2011
_chemical_formula_moiety 'C4 H5 Li1 O2'
_chemical_formula_sum 'C4 H5 Li O2'
_chemical_formula_weight 92.02
_space_group_IT_number 15
_symmetry_cell_setting monoclinic
_symmetry_space_group_name_Hall '-I 2ya'
_symmetry_space_group_name_H-M 'I 1 2/a 1'
_atom_sites_solution_hydrogens geom
_atom_sites_solution_primary direct
_audit_creation_date 10-09-16
_audit_creation_method CRYSTALS_ver_14.11
_cell_angle_alpha 90
_cell_angle_beta 96.37(3)
_cell_angle_gamma 90
_cell_formula_units_Z 8
_cell_length_a 8.7502(11)
_cell_length_b 5.059(2)
_cell_length_c 21.53(2)
_cell_measurement_reflns_used 23
_cell_measurement_temperature 294
_cell_measurement_theta_max 45
_cell_measurement_theta_min 17
_cell_volume 947.2(10)
_computing_cell_refinement 'CAD4 EXPRESS, (Straver, 1992)'
_computing_data_collection 'CAD4 EXPRESS, (Straver, 1992)'
_computing_data_reduction 'RC93 (Watkin et al., 1994)'
_computing_molecular_graphics 'CAMERON (Watkin et al., 1996)'
_computing_publication_material 'CRYSTALS (Betteridge et al., 2003)'
_computing_structure_refinement 'CRYSTALS (Betteridge et al., 2003)'
_computing_structure_solution 'SIR92 (Altomare et al., 1994)'
_diffrn_ambient_temperature 294
_diffrn_measured_fraction_theta_full 0.997
_diffrn_measured_fraction_theta_max 0.997
_diffrn_measurement_device Serial
_diffrn_measurement_device_type 'Enraf-Nonius CAD4'
_diffrn_measurement_method \w/2\q
_diffrn_radiation_monochromator graphite
_diffrn_radiation_type 'Cu K\a'
_diffrn_radiation_wavelength 1.54178
_diffrn_reflns_av_R_equivalents 0.110
_diffrn_reflns_limit_h_max 11
_diffrn_reflns_limit_h_min 0
_diffrn_reflns_limit_k_max 6
_diffrn_reflns_limit_k_min 0
_diffrn_reflns_limit_l_max 27
_diffrn_reflns_limit_l_min -27
_diffrn_reflns_number 1083
_diffrn_reflns_theta_full 77.913
_diffrn_reflns_theta_max 77.913
_diffrn_reflns_theta_min 8.286
_diffrn_standards_decay_% 0.00
_diffrn_standards_interval_time 7200
_diffrn_standards_number 3
_exptl_absorpt_coefficient_mu 0.825
_exptl_absorpt_correction_T_max 0.96
_exptl_absorpt_correction_T_min 0.88
_exptl_absorpt_correction_type psi-scan
_exptl_absorpt_process_details '(North et al., 1968)'
_exptl_crystal_colour colorless
_exptl_crystal_density_diffrn 1.291
_exptl_crystal_density_method 'not measured'
_exptl_crystal_description plate
_exptl_crystal_F_000 384
_exptl_crystal_size_max 0.486
_exptl_crystal_size_mid 0.360
_exptl_crystal_size_min 0.054
_refine_diff_density_max 0.19
_refine_diff_density_min -0.27
_refine_ls_extinction_method None
_refine_ls_goodness_of_fit_ref 1.0000
_refine_ls_hydrogen_treatment none
_refine_ls_matrix_type full
_refine_ls_number_parameters 64
_refine_ls_number_reflns 644
_refine_ls_number_restraints 0
_refine_ls_R_factor_all 0.0981
_refine_ls_R_factor_gt 0.0552
_refine_ls_shift/su_max 0.0001655
_refine_ls_shift/su_mean 0.0000181
_refine_ls_structure_factor_coef F
_refine_ls_weighting_details
;
Method, part 1, Chebychev polynomial, (Watkin, 1994, Prince, 1982)
[weight] = 1.0/[A~0~*T~0~(x)+A~1~*T~1~(x) ... +A~n-1~]*T~n-1~(x)]
where A~i~ are the Chebychev coefficients listed below and x= Fcalc/Fmax
Method = Robust Weighting (Prince, 1982)
W = [weight] * [1-(deltaF/6*sigmaF)^2^]^2^
A~i~ are:
4.29 1.16 3.27
;
_refine_ls_weighting_scheme calc
_refine_ls_wR_factor_all 0.1190
_refine_ls_wR_factor_gt 0.0680
_refine_ls_wR_factor_ref 0.0680
_reflns_limit_h_max 10
_reflns_limit_h_min 0
_reflns_limit_k_max 6
_reflns_limit_k_min 0
_reflns_limit_l_max 26
_reflns_limit_l_min -26
_reflns_number_gt 644
_reflns_number_total 1011
_reflns_threshold_expression I>2.0\s(I)
_oxford_diffrn_Wilson_B_factor 0.00
_oxford_diffrn_Wilson_scale 0.00
_oxford_refine_ls_r_factor_ref 0.0552
_oxford_refine_ls_scale 1.689(10)
_oxford_reflns_number_all 1011
_oxford_reflns_threshold_expression_ref I>2.0\s(I)
_oxford_structure_analysis_title LICROT
_cod_data_source_file c0ce00810a.txt
_cod_data_source_block compound_11
_cod_depositor_comments
;
The following automatic conversions were performed:

'_symmetry_cell_setting' value 'Monoclinic' changed to 'monoclinic'
according to /home/saulius/struct/CIF-dictionaries/cif_core.dic
dictionary named 'cif_core.dic' version 2.4.1 from 2010-06-29.

Automatic conversion script
Id: cif_fix_values 1715 2011-07-08 13:25:40Z adriana 
;
_cod_original_cell_volume 947.2(11)
_cod_original_sg_symbol_H-M 'I 2/a'
_cod_original_formula_sum 'C4 H5 Li1 O2'
_cod_database_code 7206368

loop_
_symmetry_equiv_pos_as_xyz
x,y,z
-x,-y,-z
x+1/2,y+1/2,z+1/2
-x+1/2,-y+1/2,-z+1/2
-x+1/2,y,-z
x+1/2,-y,z
-x+1,y+1/2,-z+1/2
x+1,-y+1/2,z+1/2

loop_
_atom_site_label
_atom_site_type_symbol
_atom_site_fract_x
_atom_site_fract_y
_atom_site_fract_z
_atom_site_U_iso_or_equiv
_atom_site_occupancy
_atom_site_adp_type
_atom_site_refinement_flags_posn
O1 O 0.93484(19) -0.2898(3) 0.28961(9) 0.0403 1.0000 Uani .
O2 O 0.8080(2) 0.0851(3) 0.30065(9) 0.0419 1.0000 Uani .
C1 C 0.8355(3) -0.1544(4) 0.31340(12) 0.0339 1.0000 Uani .
C2 C 0.7464(3) -0.2873(5) 0.35901(13) 0.0437 1.0000 Uani .
C3 C 0.6572(3) -0.1606(6) 0.39481(14) 0.0492 1.0000 Uani .
C4 C 0.5673(4) -0.2855(8) 0.44187(15) 0.0670 1.0000 Uani .
Li1 Li 0.9014(5) 0.3528(8) 0.2535(2) 0.0428 1.0000 Uani .
H21 H 0.7534 -0.4687 0.3612 0.0522 1.0000 Uiso R
H31 H 0.6515 0.0253 0.3913 0.0591 1.0000 Uiso R
H41 H 0.4604 -0.2455 0.4326 0.1011 1.0000 Uiso R
H42 H 0.6005 -0.2210 0.4831 0.1012 1.0000 Uiso R
H43 H 0.5807 -0.4751 0.4418 0.1009 1.0000 Uiso R

loop_
_atom_site_aniso_label
_atom_site_aniso_U_11
_atom_site_aniso_U_22
_atom_site_aniso_U_33
_atom_site_aniso_U_23
_atom_site_aniso_U_13
_atom_site_aniso_U_12
O1 0.0381(10) 0.0225(9) 0.0637(12) -0.0017(8) 0.0206(9) 0.0009(7)
O2 0.0436(10) 0.0210(9) 0.0640(13) 0.0048(8) 0.0195(9) 0.0013(7)
C1 0.0327(12) 0.0179(11) 0.0525(16) -0.0017(10) 0.0111(11) -0.0001(9)
C2 0.0468(15) 0.0272(13) 0.0600(17) 0.0037(12) 0.0190(13) -0.0001(11)
C3 0.0482(15) 0.0408(15) 0.0620(18) 0.0016(13) 0.0207(13) -0.0054(13)
C4 0.063(2) 0.078(2) 0.066(2) 0.0071(18) 0.0324(17) -0.0069(18)
Li1 0.036(2) 0.024(2) 0.072(3) 0.003(2) 0.023(2) -0.0011(18)

loop_
_atom_type_symbol
_atom_type_scat_dispersion_real
_atom_type_scat_dispersion_imag
_atom_type_scat_Cromer_Mann_a1
_atom_type_scat_Cromer_Mann_b1
_atom_type_scat_Cromer_Mann_a2
_atom_type_scat_Cromer_Mann_b2
_atom_type_scat_Cromer_Mann_a3
_atom_type_scat_Cromer_Mann_b3
_atom_type_scat_Cromer_Mann_a4
_atom_type_scat_Cromer_Mann_b4
_atom_type_scat_Cromer_Mann_c
_atom_type_scat_source
O 0.0492 0.0322 3.0485 13.2771 2.2868 5.7011 1.5463 0.3239 0.8670 32.9089 0.2508 'International Tables Vol C 4.2.6.8 and 6.1.1.4'
C 0.0181 0.0091 2.3100 20.8439 1.0200 10.2075 1.5886 0.5687 0.8650 51.6512 0.2156 'International Tables Vol C 4.2.6.8 and 6.1.1.4'
Li 0.0008 0.0003 1.1282 3.9546 0.7508 1.0524 0.6175 85.3905 0.4653 168.2610 0.0377 'International Tables Vol C 4.2.6.8 and 6.1.1.4'
H 0.0000 0.0000 0.4930 10.5109 0.3229 26.1257 0.1402 3.1424 0.0408 57.7998 0.0030 'International Tables Vol C 4.2.6.8 and 6.1.1.4'

loop_
_geom_angle_atom_site_label_1
_geom_angle_atom_site_label_2
_geom_angle_atom_site_label_3
_geom_angle
_geom_angle_publ_flag
O2 C1 O1 123.9(2) yes
O2 C1 C2 118.6(2) yes
O1 C1 C2 117.4(2) yes
C1 C2 C3 123.7(3) yes
C1 C2 H21 116.7 no
C3 C2 H21 119.6 no
C2 C3 C4 125.5(3) yes
C2 C3 H31 117.8 no
C4 C3 H31 116.7 no
C3 C4 H41 110.2 no
C3 C4 H42 110.9 no
H41 C4 H42 108.1 no
C3 C4 H43 110.3 no
H41 C4 H43 109.0 no
H42 C4 H43 108.3 no

loop_
_geom_bond_atom_site_label_1
_geom_bond_atom_site_label_2
_geom_bond_distance
_geom_bond_publ_flag
O1 C1 1.259(3) yes
O2 C1 1.259(3) yes
C1 C2 1.481(3) yes
C2 C3 1.322(4) yes
C2 H21 0.920 no
C3 C4 1.491(4) yes
C3 H31 0.944 no
C4 H41 0.957 no
C4 H42 0.961 no
C4 H43 0.966 no
